data_7709747
loop_
_publ_author_name
'Pan, Yunling'
'Cheng, Lin'
'Yi, PAN'
'Man, Wai-Lun'
'Yiu, Shek-Man'
'Xie, Jianhui'
'LAU, Kai Chung'
'Lau, Tai-Chu'

_publ_section_title
;
 Facile C-N Bond Cleavage of Primary Aliphatic Amines by
 (Salen)ruthenium(VI) Nitrido Complexes
;
_journal_name_full 'Dalton Transactions'
_journal_paper_doi 10.1039/D2DT00600F
_journal_year 2022
_chemical_formula_sum 'C34 H36 Cl2 F6 N4 O2 P Ru'
_chemical_formula_weight 849.61
_space_group_crystal_system orthorhombic
_space_group_IT_number 61
_space_group_name_Hall '-P 2ac 2ab'
_space_group_name_H-M_alt 'P b c a'
_atom_sites_solution_hydrogens geom
_audit_creation_method SHELXL-2016/6
_audit_update_record
;
2021-12-30 deposited with the CCDC.	2022-03-14 downloaded from the CCDC.
;
_cell_angle_alpha 90
_cell_angle_beta 90
_cell_angle_gamma 90
_cell_formula_units_Z 8
_cell_length_a 17.7212(2)
_cell_length_b 16.1974(2)
_cell_length_c 24.1947(3)
_cell_measurement_reflns_used 12472
_cell_measurement_temperature 173(2)
_cell_measurement_theta_max 71.647
_cell_measurement_theta_min 5.667
_cell_volume 6944.78(14)
_computing_cell_refinement 'CrysAlisPro, Agilent Technologies'
_computing_data_collection 'CrysAlisPro, Agilent Technologies'
_computing_data_reduction 'CrysAlisPro, Agilent Technologies'
_computing_structure_refinement 'SHELXL-2016/6 (Sheldrick, 2016)'
_computing_structure_solution 'SHELXT-2014/5 (Sheldrick, 2014)'
_diffrn_ambient_temperature 173(2)
_diffrn_detector_area_resol_mean 16.1270
_diffrn_measured_fraction_theta_full 1.000
_diffrn_measured_fraction_theta_max 1.000
_diffrn_measurement_device_type 'Xcalibur, Sapphire3, Gemini ultra'
_diffrn_measurement_method '\w scans'
_diffrn_radiation_type CuK\a
_diffrn_radiation_wavelength 1.54178
_diffrn_reflns_av_R_equivalents 0.0322
_diffrn_reflns_av_unetI/netI 0.0235
_diffrn_reflns_Laue_measured_fraction_full 1.000
_diffrn_reflns_Laue_measured_fraction_max 1.000
_diffrn_reflns_limit_h_max 21
_diffrn_reflns_limit_h_min -13
_diffrn_reflns_limit_k_max 18
_diffrn_reflns_limit_k_min -19
_diffrn_reflns_limit_l_max 29
_diffrn_reflns_limit_l_min -29
_diffrn_reflns_number 32870
_diffrn_reflns_point_group_measured_fraction_full 1.000
_diffrn_reflns_point_group_measured_fraction_max 1.000
_diffrn_reflns_theta_full 67.679
_diffrn_reflns_theta_max 68.243
_diffrn_reflns_theta_min 3.654
_diffrn_source 'Enhance Ultra (Cu) X-ray Source'
_exptl_absorpt_coefficient_mu 6.132
_exptl_absorpt_correction_T_max 1.00000
_exptl_absorpt_correction_T_min 0.53229
_exptl_absorpt_correction_type multi-scan
_exptl_absorpt_process_details
;
CrysAlisPro, Agilent Technologies,
Version 1.171.37.35h (release 09-02-2015 CrysAlis171 .NET)
(compiled Feb  9 2015,16:26:32)
Empirical absorption correction using spherical harmonics,
 implemented in SCALE3 ABSPACK scaling algorithm.
;
_exptl_crystal_colour green
_exptl_crystal_density_diffrn 1.625
_exptl_crystal_description block
_exptl_crystal_F_000 3448
_exptl_crystal_size_max 0.35
_exptl_crystal_size_mid 0.11
_exptl_crystal_size_min 0.03
_refine_diff_density_max 0.955
_refine_diff_density_min -0.660
_refine_diff_density_rms 0.070
_refine_ls_extinction_method none
_refine_ls_goodness_of_fit_ref 1.026
_refine_ls_hydrogen_treatment constr
_refine_ls_matrix_type full
_refine_ls_number_parameters 451
_refine_ls_number_reflns 6351
_refine_ls_number_restraints 0
_refine_ls_restrained_S_all 1.026
_refine_ls_R_factor_all 0.0432
_refine_ls_R_factor_gt 0.0349
_refine_ls_shift/su_max 0.001
_refine_ls_shift/su_mean 0.000
_refine_ls_structure_factor_coef Fsqd
_refine_ls_weighting_details 'w=1/[\s^2^(Fo^2^)+(0.0426P)^2^+11.8333P] where P=(Fo^2^+2Fc^2^)/3'
_refine_ls_weighting_scheme calc
_refine_ls_wR_factor_gt 0.0864
_refine_ls_wR_factor_ref 0.0926
_reflns_Friedel_coverage 0.000
_reflns_number_gt 5432
_reflns_number_total 6351
_reflns_threshold_expression 'I > 2\s(I)'
_cod_data_source_file d2dt00600f2.cif
_cod_data_source_block 1
_cod_database_code 7709747
_shelx_shelxl_version_number 2016/6
_shelx_space_group_comment
;
The symmetry employed for this shelxl refinement is uniquely defined
by the following loop, which should always be used as a source of
symmetry information in preference to the above space-group names.
They are only intended as comments.
;

loop_
_space_group_symop_operation_xyz
'x, y, z'
'-x+1/2, -y, z+1/2'
'-x, y+1/2, -z+1/2'
'x+1/2, -y+1/2, -z'
'-x, -y, -z'
'x-1/2, y, -z-1/2'
'x, -y-1/2, z-1/2'
'-x-1/2, y-1/2, z'

loop_
_atom_site_label
_atom_site_type_symbol
_atom_site_fract_x
_atom_site_fract_y
_atom_site_fract_z
_atom_site_U_iso_or_equiv
_atom_site_adp_type
_atom_site_occupancy
_atom_site_site_symmetry_order
_atom_site_calc_flag
_atom_site_refinement_flags_posn
_atom_site_refinement_flags_adp
_atom_site_refinement_flags_occupancy
_atom_site_disorder_assembly
_atom_site_disorder_group
Ru1 Ru 0.47014(2) 0.92999(2) 0.40019(2) 0.02278(8) Uani 1 1 d . . . . .
Cl1 Cl 0.74574(6) 1.22134(7) 0.29767(4) 0.0560(3) Uani 1 1 d . . . . .
Cl2 Cl 0.25120(5) 0.64304(6) 0.56511(4) 0.0481(2) Uani 1 1 d . . . . .
O1 O 0.57832(12) 0.96073(14) 0.41144(9) 0.0306(5) Uani 1 1 d . . . . .
O2 O 0.46495(12) 0.88512(13) 0.47766(8) 0.0296(5) Uani 1 1 d . . . . .
N1 N 0.46796(14) 0.97641(16) 0.32457(10) 0.0272(5) Uani 1 1 d . . . . .
N2 N 0.36442(14) 0.89697(15) 0.38262(10) 0.0272(5) Uani 1 1 d . . . . .
N3 N 0.44320(14) 1.04834(16) 0.43093(11) 0.0285(5) Uani 1 1 d . . . . .
H3A H 0.481031 1.063751 0.452810 0.034 Uiso 1 1 calc R U . . .
H3B H 0.443165 1.082737 0.402242 0.034 Uiso 1 1 calc R U . . .
N4 N 0.50097(17) 0.80883(17) 0.37439(12) 0.0370(6) Uani 1 1 d . . . . .
H4A H 0.466891 0.773655 0.387631 0.044 Uiso 1 1 calc R U . . .
H4B H 0.498070 0.806881 0.337691 0.044 Uiso 1 1 calc R U . . .
C1 C 0.61198(16) 1.02050(18) 0.38382(12) 0.0262(6) Uani 1 1 d . . . . .
C2 C 0.68155(18) 1.04959(19) 0.40472(13) 0.0296(7) Uani 1 1 d . . . . .
H2 H 0.700775 1.026445 0.436956 0.035 Uiso 1 1 calc R U . . .
C3 C 0.72151(18) 1.11092(19) 0.37887(13) 0.0310(7) Uani 1 1 d . . . . .
H3 H 0.766721 1.129776 0.393766 0.037 Uiso 1 1 calc R U . . .
C4 C 0.69364(19) 1.1445(2) 0.33018(13) 0.0337(7) Uani 1 1 d . . . . .
C5 C 0.62726(19) 1.1179(2) 0.30779(13) 0.0328(7) Uani 1 1 d . . . . .
H5 H 0.609738 1.141459 0.275182 0.039 Uiso 1 1 calc R U . . .
C6 C 0.58489(17) 1.05482(18) 0.33358(12) 0.0273(6) Uani 1 1 d . . . . .
C7 C 0.51731(18) 1.02822(19) 0.30548(13) 0.0304(7) Uani 1 1 d . . . . .
H7 H 0.508335 1.050172 0.270574 0.037 Uiso 1 1 calc R U . . .
C8 C 0.40303(19) 0.9446(2) 0.29201(13) 0.0329(7) Uani 1 1 d . . . . .
H8 H 0.416372 0.888948 0.279468 0.040 Uiso 1 1 calc R U . . .
C9 C 0.3820(2) 0.9945(2) 0.24097(14) 0.0380(8) Uani 1 1 d . . . . .
H9A H 0.424641 0.997168 0.215906 0.046 Uiso 1 1 calc R U . . .
H9B H 0.368591 1.050324 0.251577 0.046 Uiso 1 1 calc R U . . .
C10 C 0.3147(2) 0.9527(3) 0.21210(15) 0.0454(9) Uani 1 1 d . . . . .
H10A H 0.299052 0.986363 0.180965 0.054 Uiso 1 1 calc R U . . .
H10B H 0.330537 0.899499 0.197866 0.054 Uiso 1 1 calc R U . . .
C11 C 0.2484(2) 0.9405(2) 0.25024(15) 0.0456(9) Uani 1 1 d . . . . .
H11A H 0.209318 0.910098 0.230963 0.055 Uiso 1 1 calc R U . . .
H11B H 0.227941 0.993992 0.260330 0.055 Uiso 1 1 calc R U . . .
C12 C 0.27039(19) 0.8937(2) 0.30270(14) 0.0359(7) Uani 1 1 d . . . . .
H12A H 0.227574 0.891539 0.327636 0.043 Uiso 1 1 calc R U . . .
H12B H 0.284342 0.837550 0.293294 0.043 Uiso 1 1 calc R U . . .
C13 C 0.33597(18) 0.93601(19) 0.33106(13) 0.0310(7) Uani 1 1 d . . . . .
H13 H 0.319413 0.991928 0.340662 0.037 Uiso 1 1 calc R U . . .
C14 C 0.32400(17) 0.84803(18) 0.41285(13) 0.0287(6) Uani 1 1 d . . . . .
H14 H 0.275767 0.835544 0.400217 0.034 Uiso 1 1 calc R U . . .
C15 C 0.34726(17) 0.81103(18) 0.46458(12) 0.0272(6) Uani 1 1 d . . . . .
C16 C 0.29686(18) 0.7534(2) 0.48823(13) 0.0319(7) Uani 1 1 d . . . . .
H16 H 0.251293 0.742243 0.470675 0.038 Uiso 1 1 calc R U . . .
C17 C 0.31401(19) 0.7138(2) 0.53651(13) 0.0331(7) Uani 1 1 d . . . . .
C18 C 0.38139(19) 0.72897(19) 0.56393(13) 0.0322(7) Uani 1 1 d . . . . .
H18 H 0.392785 0.701147 0.596502 0.039 Uiso 1 1 calc R U . . .
C19 C 0.43066(18) 0.78515(19) 0.54255(13) 0.0309(7) Uani 1 1 d . . . . .
H19 H 0.475801 0.794982 0.561014 0.037 Uiso 1 1 calc R U . . .
C20 C 0.41548(17) 0.82892(18) 0.49335(12) 0.0264(6) Uani 1 1 d . . . . .
C21 C 0.37249(19) 1.0629(2) 0.46178(14) 0.0376(8) Uani 1 1 d . . . . .
H21A H 0.380114 1.108927 0.486776 0.045 Uiso 1 1 calc R U . . .
H21B H 0.361709 1.014497 0.484062 0.045 Uiso 1 1 calc R U . . .
C22 C 0.30459(19) 1.0810(2) 0.42587(13) 0.0321(7) Uani 1 1 d . . . . .
C23 C 0.3073(2) 1.1409(2) 0.38491(14) 0.0388(8) Uani 1 1 d . . . . .
H23 H 0.351492 1.170821 0.379432 0.047 Uiso 1 1 calc R U . . .
C24 C 0.2448(2) 1.1564(2) 0.35208(16) 0.0507(10) Uani 1 1 d . . . . .
H24 H 0.248027 1.195135 0.323807 0.061 Uiso 1 1 calc R U . . .
C25 C 0.1781(2) 1.1151(3) 0.36091(17) 0.0580(11) Uani 1 1 d . . . . .
H25 H 0.135929 1.126325 0.339302 0.070 Uiso 1 1 calc R U . . .
C26 C 0.1748(2) 1.0556(3) 0.40326(18) 0.0572(11) Uani 1 1 d . . . . .
H26 H 0.130074 1.027199 0.409771 0.069 Uiso 1 1 calc R U . . .
C27 C 0.2364(2) 1.0394(2) 0.43456(15) 0.0423(8) Uani 1 1 d . . . . .
H27 H 0.233330 0.999929 0.462373 0.051 Uiso 1 1 calc R U . . .
C28 C 0.5765(2) 0.7792(2) 0.3909(2) 0.0541(10) Uani 1 1 d . . . . .
H28A H 0.597024 0.816353 0.418513 0.065 Uiso 1 1 calc R U . . .
H28B H 0.609623 0.780862 0.358966 0.065 Uiso 1 1 calc R U . . .
C29 C 0.5756(2) 0.6927(2) 0.41390(17) 0.0477(9) Uani 1 1 d . . . . .
C30 C 0.5633(3) 0.6242(3) 0.38132(18) 0.0563(11) Uani 1 1 d . . . . .
H30 H 0.554062 0.630556 0.343725 0.068 Uiso 1 1 calc R U . . .
C31 C 0.5645(3) 0.5450(3) 0.4046(2) 0.0648(13) Uani 1 1 d . . . . .
H31 H 0.555603 0.498810 0.382765 0.078 Uiso 1 1 calc R U . . .
C32 C 0.5790(3) 0.5364(3) 0.4594(2) 0.0716(14) Uani 1 1 d . . . . .
H32 H 0.581352 0.483924 0.474894 0.086 Uiso 1 1 calc R U . . .
C33 C 0.5899(4) 0.6040(4) 0.4920(2) 0.0873(18) Uani 1 1 d . . . . .
H33 H 0.598760 0.597467 0.529655 0.105 Uiso 1 1 calc R U . . .
C34 C 0.5880(3) 0.6809(3) 0.4695(2) 0.0701(14) Uani 1 1 d . . . . .
H34 H 0.595114 0.726600 0.492179 0.084 Uiso 1 1 calc R U . . .
P1 P 0.04359(5) 0.79114(7) 0.29883(5) 0.0499(3) Uani 1 1 d . . . . .
F1 F 0.02644(13) 0.71454(17) 0.33728(11) 0.0649(7) Uani 1 1 d . . . . .
F2 F -0.0321(2) 0.8313(3) 0.31742(16) 0.1283(17) Uani 1 1 d . . . . .
F3 F 0.12112(19) 0.7564(3) 0.28326(17) 0.1400(19) Uani 1 1 d . . . . .
F4 F 0.05905(18) 0.8665(3) 0.25915(18) 0.1287(17) Uani 1 1 d . . . . .
F5 F -0.0002(3) 0.7504(3) 0.24932(14) 0.1297(16) Uani 1 1 d . . . . .
F6 F 0.0851(3) 0.8321(3) 0.34909(18) 0.1369(17) Uani 1 1 d . . . . .

loop_
_atom_site_aniso_label
_atom_site_aniso_U_11
_atom_site_aniso_U_22
_atom_site_aniso_U_33
_atom_site_aniso_U_23
_atom_site_aniso_U_13
_atom_site_aniso_U_12
Ru1 0.02686(13) 0.02047(12) 0.02099(13) 0.00147(8) -0.00216(8) -0.00157(9)
Cl1 0.0646(6) 0.0585(6) 0.0449(5) 0.0198(5) -0.0026(5) -0.0307(5)
Cl2 0.0516(5) 0.0541(5) 0.0387(4) 0.0110(4) -0.0004(4) -0.0264(4)
O1 0.0292(11) 0.0307(11) 0.0319(11) 0.0102(9) -0.0031(9) -0.0029(9)
O2 0.0349(11) 0.0291(11) 0.0247(11) 0.0049(9) -0.0051(9) -0.0112(9)
N1 0.0317(13) 0.0273(13) 0.0226(12) 0.0016(10) -0.0017(10) 0.0018(11)
N2 0.0331(13) 0.0223(12) 0.0261(13) -0.0020(10) -0.0058(11) -0.0023(11)
N3 0.0290(13) 0.0281(13) 0.0283(13) -0.0030(11) -0.0036(11) -0.0011(11)
N4 0.0458(16) 0.0305(14) 0.0348(15) -0.0025(12) -0.0058(13) 0.0075(13)
C1 0.0272(14) 0.0248(14) 0.0265(15) 0.0009(12) 0.0042(12) 0.0005(12)
C2 0.0311(16) 0.0282(15) 0.0294(16) 0.0044(13) 0.0022(13) 0.0017(13)
C3 0.0291(15) 0.0291(16) 0.0347(17) -0.0021(14) 0.0043(13) -0.0021(13)
C4 0.0407(17) 0.0280(16) 0.0324(17) 0.0023(13) 0.0099(14) -0.0063(14)
C5 0.0413(17) 0.0308(16) 0.0263(15) 0.0050(13) 0.0036(14) -0.0027(14)
C6 0.0330(16) 0.0233(14) 0.0254(15) 0.0007(12) 0.0041(13) 0.0028(12)
C7 0.0376(17) 0.0286(15) 0.0250(15) 0.0049(13) 0.0011(13) 0.0028(13)
C8 0.0363(17) 0.0342(17) 0.0283(16) 0.0007(13) -0.0080(14) 0.0003(14)
C9 0.0481(19) 0.0369(18) 0.0290(17) 0.0070(14) -0.0075(15) -0.0016(16)
C10 0.051(2) 0.053(2) 0.0319(18) 0.0075(16) -0.0139(16) -0.0004(18)
C11 0.046(2) 0.047(2) 0.043(2) 0.0066(17) -0.0196(17) -0.0014(17)
C12 0.0378(17) 0.0348(17) 0.0350(18) 0.0028(15) -0.0093(14) -0.0007(14)
C13 0.0363(17) 0.0268(15) 0.0299(16) 0.0044(13) -0.0082(13) -0.0022(13)
C14 0.0308(15) 0.0254(15) 0.0298(16) -0.0022(13) -0.0081(13) -0.0065(13)
C15 0.0309(15) 0.0239(14) 0.0268(15) 0.0002(12) -0.0004(12) -0.0050(12)
C16 0.0332(16) 0.0323(16) 0.0303(16) -0.0003(13) -0.0019(13) -0.0090(14)
C17 0.0385(17) 0.0311(16) 0.0298(16) 0.0012(14) 0.0042(14) -0.0117(14)
C18 0.0413(18) 0.0282(16) 0.0270(15) 0.0043(13) -0.0004(14) -0.0048(14)
C19 0.0352(16) 0.0297(16) 0.0278(15) 0.0012(13) -0.0041(13) -0.0056(13)
C20 0.0315(15) 0.0226(14) 0.0250(15) -0.0010(12) -0.0012(12) -0.0048(12)
C21 0.0395(18) 0.046(2) 0.0275(16) -0.0011(15) 0.0036(14) 0.0031(16)
C22 0.0360(17) 0.0310(16) 0.0295(16) -0.0038(13) 0.0031(14) 0.0045(14)
C23 0.048(2) 0.0300(17) 0.0381(19) 0.0003(15) 0.0075(16) 0.0041(15)
C24 0.072(3) 0.042(2) 0.038(2) 0.0059(17) 0.0034(19) 0.019(2)
C25 0.052(2) 0.077(3) 0.045(2) -0.003(2) -0.0132(19) 0.016(2)
C26 0.038(2) 0.073(3) 0.060(3) -0.003(2) -0.0005(19) -0.010(2)
C27 0.049(2) 0.044(2) 0.0337(18) 0.0073(16) 0.0048(16) -0.0016(17)
C28 0.044(2) 0.039(2) 0.079(3) -0.004(2) -0.006(2) 0.0087(17)
C29 0.046(2) 0.040(2) 0.056(2) -0.0009(18) -0.0034(18) 0.0177(17)
C30 0.074(3) 0.049(2) 0.046(2) 0.0003(19) 0.004(2) 0.012(2)
C31 0.086(3) 0.044(2) 0.064(3) -0.002(2) 0.016(3) 0.009(2)
C32 0.093(4) 0.057(3) 0.065(3) 0.022(2) 0.010(3) 0.022(3)
C33 0.125(5) 0.086(4) 0.051(3) 0.011(3) -0.011(3) 0.031(4)
C34 0.088(3) 0.065(3) 0.057(3) -0.014(2) -0.011(3) 0.022(3)
P1 0.0345(5) 0.0626(6) 0.0526(6) 0.0253(5) 0.0064(4) 0.0051(4)
F1 0.0568(14) 0.0724(17) 0.0654(16) 0.0289(14) -0.0008(12) -0.0101(13)
F2 0.098(3) 0.174(4) 0.112(3) 0.068(3) 0.044(2) 0.080(3)
F3 0.083(2) 0.192(4) 0.145(3) 0.103(3) 0.065(2) 0.078(3)
F4 0.0676(19) 0.146(3) 0.172(4) 0.123(3) 0.001(2) -0.005(2)
F5 0.187(4) 0.150(4) 0.0516(17) 0.017(2) -0.022(2) -0.060(3)
F6 0.172(4) 0.111(3) 0.127(3) 0.019(3) -0.047(3) -0.061(3)

loop_
_atom_type_symbol
_atom_type_description
_atom_type_scat_dispersion_real
_atom_type_scat_dispersion_imag
_atom_type_scat_source
C C 0.0181 0.0091 'International Tables Vol C Tables 4.2.6.8 and 6.1.1.4'
H H 0.0000 0.0000 'International Tables Vol C Tables 4.2.6.8 and 6.1.1.4'
N N 0.0311 0.0180 'International Tables Vol C Tables 4.2.6.8 and 6.1.1.4'
O O 0.0492 0.0322 'International Tables Vol C Tables 4.2.6.8 and 6.1.1.4'
Cl Cl 0.3639 0.7018 'International Tables Vol C Tables 4.2.6.8 and 6.1.1.4'
Ru Ru 0.0552 3.2960 'International Tables Vol C Tables 4.2.6.8 and 6.1.1.4'
P P 0.2955 0.4335 'International Tables Vol C Tables 4.2.6.8 and 6.1.1.4'
F F 0.0727 0.0534 'International Tables Vol C Tables 4.2.6.8 and 6.1.1.4'

loop_
_geom_angle_atom_site_label_1
_geom_angle_atom_site_label_2
_geom_angle_atom_site_label_3
_geom_angle
_geom_angle_site_symmetry_1
_geom_angle_site_symmetry_3
_geom_angle_publ_flag
N1 Ru1 N2 83.48(10) . . ?
N1 Ru1 O1 92.87(9) . . ?
N2 Ru1 O1 175.32(10) . . ?
N1 Ru1 O2 176.09(10) . . ?
N2 Ru1 O2 93.37(9) . . ?
O1 Ru1 O2 90.40(8) . . ?
N1 Ru1 N3 88.64(10) . . ?
N2 Ru1 N3 96.09(10) . . ?
O1 Ru1 N3 86.72(10) . . ?
O2 Ru1 N3 89.40(10) . . ?
N1 Ru1 N4 94.82(11) . . ?
N2 Ru1 N4 86.07(11) . . ?
O1 Ru1 N4 91.34(10) . . ?
O2 Ru1 N4 87.25(10) . . ?
N3 Ru1 N4 176.11(10) . . ?
C1 O1 Ru1 123.19(19) . . ?
C20 O2 Ru1 123.19(18) . . ?
C7 N1 C8 123.9(3) . . ?
C7 N1 Ru1 124.2(2) . . ?
C8 N1 Ru1 111.93(19) . . ?
C14 N2 C13 123.1(3) . . ?
C14 N2 Ru1 124.3(2) . . ?
C13 N2 Ru1 112.55(19) . . ?
C21 N3 Ru1 121.0(2) . . ?
C21 N3 H3A 107.1 . . ?
Ru1 N3 H3A 107.1 . . ?
C21 N3 H3B 107.1 . . ?
Ru1 N3 H3B 107.1 . . ?
H3A N3 H3B 106.8 . . ?
C28 N4 Ru1 116.9(2) . . ?
C28 N4 H4A 108.1 . . ?
Ru1 N4 H4A 108.1 . . ?
C28 N4 H4B 108.1 . . ?
Ru1 N4 H4B 108.1 . . ?
H4A N4 H4B 107.3 . . ?
O1 C1 C2 117.2(3) . . ?
O1 C1 C6 124.6(3) . . ?
C2 C1 C6 118.1(3) . . ?
C3 C2 C1 121.9(3) . . ?
C3 C2 H2 119.0 . . ?
C1 C2 H2 119.0 . . ?
C2 C3 C4 119.2(3) . . ?
C2 C3 H3 120.4 . . ?
C4 C3 H3 120.4 . . ?
C5 C4 C3 121.3(3) . . ?
C5 C4 Cl1 120.3(3) . . ?
C3 C4 Cl1 118.4(3) . . ?
C4 C5 C6 120.8(3) . . ?
C4 C5 H5 119.6 . . ?
C6 C5 H5 119.6 . . ?
C5 C6 C1 118.8(3) . . ?
C5 C6 C7 116.7(3) . . ?
C1 C6 C7 124.5(3) . . ?
N1 C7 C6 125.8(3) . . ?
N1 C7 H7 117.1 . . ?
C6 C7 H7 117.1 . . ?
N1 C8 C9 115.8(3) . . ?
N1 C8 C13 107.8(2) . . ?
C9 C8 C13 111.1(3) . . ?
N1 C8 H8 107.2 . . ?
C9 C8 H8 107.2 . . ?
C13 C8 H8 107.2 . . ?
C8 C9 C10 109.0(3) . . ?
C8 C9 H9A 109.9 . . ?
C10 C9 H9A 109.9 . . ?
C8 C9 H9B 109.9 . . ?
C10 C9 H9B 109.9 . . ?
H9A C9 H9B 108.3 . . ?
C11 C10 C9 112.6(3) . . ?
C11 C10 H10A 109.1 . . ?
C9 C10 H10A 109.1 . . ?
C11 C10 H10B 109.1 . . ?
C9 C10 H10B 109.1 . . ?
H10A C10 H10B 107.8 . . ?
C10 C11 C12 112.0(3) . . ?
C10 C11 H11A 109.2 . . ?
C12 C11 H11A 109.2 . . ?
C10 C11 H11B 109.2 . . ?
C12 C11 H11B 109.2 . . ?
H11A C11 H11B 107.9 . . ?
C13 C12 C11 110.3(3) . . ?
C13 C12 H12A 109.6 . . ?
C11 C12 H12A 109.6 . . ?
C13 C12 H12B 109.6 . . ?
C11 C12 H12B 109.6 . . ?
H12A C12 H12B 108.1 . . ?
N2 C13 C12 116.6(3) . . ?
N2 C13 C8 107.1(2) . . ?
C12 C13 C8 111.0(3) . . ?
N2 C13 H13 107.2 . . ?
C12 C13 H13 107.2 . . ?
C8 C13 H13 107.2 . . ?
N2 C14 C15 125.8(3) . . ?
N2 C14 H14 117.1 . . ?
C15 C14 H14 117.1 . . ?
C16 C15 C20 118.2(3) . . ?
C16 C15 C14 116.3(3) . . ?
C20 C15 C14 125.4(3) . . ?
C17 C16 C15 121.0(3) . . ?
C17 C16 H16 119.5 . . ?
C15 C16 H16 119.5 . . ?
C16 C17 C18 121.1(3) . . ?
C16 C17 Cl2 120.4(3) . . ?
C18 C17 Cl2 118.5(2) . . ?
C19 C18 C17 119.2(3) . . ?
C19 C18 H18 120.4 . . ?
C17 C18 H18 120.4 . . ?
C18 C19 C20 122.2(3) . . ?
C18 C19 H19 118.9 . . ?
C20 C19 H19 118.9 . . ?
O2 C20 C19 117.6(3) . . ?
O2 C20 C15 124.3(3) . . ?
C19 C20 C15 118.1(3) . . ?
N3 C21 C22 114.5(3) . . ?
N3 C21 H21A 108.6 . . ?
C22 C21 H21A 108.6 . . ?
N3 C21 H21B 108.6 . . ?
C22 C21 H21B 108.6 . . ?
H21A C21 H21B 107.6 . . ?
C23 C22 C27 118.3(3) . . ?
C23 C22 C21 121.2(3) . . ?
C27 C22 C21 120.5(3) . . ?
C24 C23 C22 120.5(4) . . ?
C24 C23 H23 119.7 . . ?
C22 C23 H23 119.7 . . ?
C25 C24 C23 120.7(4) . . ?
C25 C24 H24 119.7 . . ?
C23 C24 H24 119.7 . . ?
C24 C25 C26 118.8(4) . . ?
C24 C25 H25 120.6 . . ?
C26 C25 H25 120.6 . . ?
C27 C26 C25 120.4(4) . . ?
C27 C26 H26 119.8 . . ?
C25 C26 H26 119.8 . . ?
C26 C27 C22 121.3(4) . . ?
C26 C27 H27 119.4 . . ?
C22 C27 H27 119.4 . . ?
N4 C28 C29 113.1(3) . . ?
N4 C28 H28A 109.0 . . ?
C29 C28 H28A 109.0 . . ?
N4 C28 H28B 109.0 . . ?
C29 C28 H28B 109.0 . . ?
H28A C28 H28B 107.8 . . ?
C34 C29 C30 118.2(4) . . ?
C34 C29 C28 119.2(4) . . ?
C30 C29 C28 122.6(4) . . ?
C29 C30 C31 120.3(4) . . ?
C29 C30 H30 119.9 . . ?
C31 C30 H30 119.9 . . ?
C32 C31 C30 119.3(5) . . ?
C32 C31 H31 120.3 . . ?
C30 C31 H31 120.3 . . ?
C31 C32 C33 120.7(5) . . ?
C31 C32 H32 119.7 . . ?
C33 C32 H32 119.7 . . ?
C34 C33 C32 120.0(5) . . ?
C34 C33 H33 120.0 . . ?
C32 C33 H33 120.0 . . ?
C33 C34 C29 121.5(5) . . ?
C33 C34 H34 119.3 . . ?
C29 C34 H34 119.3 . . ?
F3 P1 F2 175.7(3) . . ?
F3 P1 F6 85.7(3) . . ?
F2 P1 F6 90.2(3) . . ?
F3 P1 F5 95.8(3) . . ?
F2 P1 F5 88.3(3) . . ?
F6 P1 F5 178.4(3) . . ?
F3 P1 F4 88.8(2) . . ?
F2 P1 F4 90.1(2) . . ?
F6 P1 F4 93.6(2) . . ?
F5 P1 F4 86.9(2) . . ?
F3 P1 F1 91.67(17) . . ?
F2 P1 F1 89.54(18) . . ?
F6 P1 F1 88.06(18) . . ?
F5 P1 F1 91.40(18) . . ?
F4 P1 F1 178.3(2) . . ?

loop_
_geom_bond_atom_site_label_1
_geom_bond_atom_site_label_2
_geom_bond_distance
_geom_bond_site_symmetry_2
_geom_bond_publ_flag
Ru1 N1 1.978(2) . ?
Ru1 N2 1.994(3) . ?
Ru1 O1 1.999(2) . ?
Ru1 O2 2.012(2) . ?
Ru1 N3 2.111(3) . ?
Ru1 N4 2.131(3) . ?
Cl1 C4 1.737(3) . ?
Cl2 C17 1.741(3) . ?
O1 C1 1.319(4) . ?
O2 C20 1.320(3) . ?
N1 C7 1.297(4) . ?
N1 C8 1.487(4) . ?
N2 C14 1.295(4) . ?
N2 C13 1.487(4) . ?
N3 C21 1.477(4) . ?
N3 H3A 0.8900 . ?
N3 H3B 0.8900 . ?
N4 C28 1.476(5) . ?
N4 H4A 0.8900 . ?
N4 H4B 0.8900 . ?
C1 C2 1.413(4) . ?
C1 C6 1.420(4) . ?
C2 C3 1.371(4) . ?
C2 H2 0.9300 . ?
C3 C4 1.389(5) . ?
C3 H3 0.9300 . ?
C4 C5 1.365(5) . ?
C5 C6 1.413(4) . ?
C5 H5 0.9300 . ?
C6 C7 1.443(4) . ?
C7 H7 0.9300 . ?
C8 C9 1.522(4) . ?
C8 C13 1.525(5) . ?
C8 H8 0.9800 . ?
C9 C10 1.539(5) . ?
C9 H9A 0.9700 . ?
C9 H9B 0.9700 . ?
C10 C11 1.506(6) . ?
C10 H10A 0.9700 . ?
C10 H10B 0.9700 . ?
C11 C12 1.529(5) . ?
C11 H11A 0.9700 . ?
C11 H11B 0.9700 . ?
C12 C13 1.513(4) . ?
C12 H12A 0.9700 . ?
C12 H12B 0.9700 . ?
C13 H13 0.9800 . ?
C14 C15 1.448(4) . ?
C14 H14 0.9300 . ?
C15 C16 1.413(4) . ?
C15 C20 1.425(4) . ?
C16 C17 1.367(4) . ?
C16 H16 0.9300 . ?
C17 C18 1.388(5) . ?
C18 C19 1.363(4) . ?
C18 H18 0.9300 . ?
C19 C20 1.411(4) . ?
C19 H19 0.9300 . ?
C21 C22 1.513(5) . ?
C21 H21A 0.9700 . ?
C21 H21B 0.9700 . ?
C22 C23 1.387(5) . ?
C22 C27 1.399(5) . ?
C23 C24 1.386(5) . ?
C23 H23 0.9300 . ?
C24 C25 1.375(6) . ?
C24 H24 0.9300 . ?
C25 C26 1.409(6) . ?
C25 H25 0.9300 . ?
C26 C27 1.354(6) . ?
C26 H26 0.9300 . ?
C27 H27 0.9300 . ?
C28 C29 1.509(5) . ?
C28 H28A 0.9700 . ?
C28 H28B 0.9700 . ?
C29 C34 1.376(6) . ?
C29 C30 1.378(6) . ?
C30 C31 1.401(6) . ?
C30 H30 0.9300 . ?
C31 C32 1.358(7) . ?
C31 H31 0.9300 . ?
C32 C33 1.362(8) . ?
C32 H32 0.9300 . ?
C33 C34 1.361(7) . ?
C33 H33 0.9300 . ?
C34 H34 0.9300 . ?
P1 F3 1.532(3) . ?
P1 F2 1.556(3) . ?
P1 F6 1.568(4) . ?
P1 F5 1.572(4) . ?
P1 F4 1.577(3) . ?
P1 F1 1.580(3) . ?

loop_
_geom_torsion_atom_site_label_1
_geom_torsion_atom_site_label_2
_geom_torsion_atom_site_label_3
_geom_torsion_atom_site_label_4
_geom_torsion
_geom_torsion_site_symmetry_1
_geom_torsion_site_symmetry_2
_geom_torsion_site_symmetry_3
_geom_torsion_site_symmetry_4
_geom_torsion_publ_flag
Ru1 O1 C1 C2 164.7(2) . . . . ?
Ru1 O1 C1 C6 -18.2(4) . . . . ?
O1 C1 C2 C3 179.3(3) . . . . ?
C6 C1 C2 C3 2.0(5) . . . . ?
C1 C2 C3 C4 -1.2(5) . . . . ?
C2 C3 C4 C5 0.2(5) . . . . ?
C2 C3 C4 Cl1 -179.2(2) . . . . ?
C3 C4 C5 C6 -0.2(5) . . . . ?
Cl1 C4 C5 C6 179.3(2) . . . . ?
C4 C5 C6 C1 1.0(5) . . . . ?
C4 C5 C6 C7 -177.3(3) . . . . ?
O1 C1 C6 C5 -179.0(3) . . . . ?
C2 C1 C6 C5 -1.9(4) . . . . ?
O1 C1 C6 C7 -0.9(5) . . . . ?
C2 C1 C6 C7 176.2(3) . . . . ?
C8 N1 C7 C6 -173.9(3) . . . . ?
Ru1 N1 C7 C6 5.9(4) . . . . ?
C5 C6 C7 N1 -174.0(3) . . . . ?
C1 C6 C7 N1 7.9(5) . . . . ?
C7 N1 C8 C9 -18.2(4) . . . . ?
Ru1 N1 C8 C9 162.0(2) . . . . ?
C7 N1 C8 C13 -143.4(3) . . . . ?
Ru1 N1 C8 C13 36.8(3) . . . . ?
N1 C8 C9 C10 179.5(3) . . . . ?
C13 C8 C9 C10 -57.0(4) . . . . ?
C8 C9 C10 C11 55.0(4) . . . . ?
C9 C10 C11 C12 -54.2(4) . . . . ?
C10 C11 C12 C13 54.0(4) . . . . ?
C14 N2 C13 C12 -22.6(4) . . . . ?
Ru1 N2 C13 C12 158.4(2) . . . . ?
C14 N2 C13 C8 -147.7(3) . . . . ?
Ru1 N2 C13 C8 33.3(3) . . . . ?
C11 C12 C13 N2 -179.3(3) . . . . ?
C11 C12 C13 C8 -56.3(4) . . . . ?
N1 C8 C13 N2 -44.4(3) . . . . ?
C9 C8 C13 N2 -172.3(3) . . . . ?
N1 C8 C13 C12 -172.8(2) . . . . ?
C9 C8 C13 C12 59.3(4) . . . . ?
C13 N2 C14 C15 -177.2(3) . . . . ?
Ru1 N2 C14 C15 1.7(4) . . . . ?
N2 C14 C15 C16 -174.3(3) . . . . ?
N2 C14 C15 C20 6.6(5) . . . . ?
C20 C15 C16 C17 -2.1(5) . . . . ?
C14 C15 C16 C17 178.8(3) . . . . ?
C15 C16 C17 C18 0.1(5) . . . . ?
C15 C16 C17 Cl2 179.9(2) . . . . ?
C16 C17 C18 C19 0.8(5) . . . . ?
Cl2 C17 C18 C19 -179.0(3) . . . . ?
C17 C18 C19 C20 0.2(5) . . . . ?
Ru1 O2 C20 C19 161.9(2) . . . . ?
Ru1 O2 C20 C15 -19.6(4) . . . . ?
C18 C19 C20 O2 176.5(3) . . . . ?
C18 C19 C20 C15 -2.1(5) . . . . ?
C16 C15 C20 O2 -175.5(3) . . . . ?
C14 C15 C20 O2 3.5(5) . . . . ?
C16 C15 C20 C19 3.0(4) . . . . ?
C14 C15 C20 C19 -178.0(3) . . . . ?
Ru1 N3 C21 C22 -85.6(3) . . . . ?
N3 C21 C22 C23 -50.5(4) . . . . ?
N3 C21 C22 C27 131.7(3) . . . . ?
C27 C22 C23 C24 -2.6(5) . . . . ?
C21 C22 C23 C24 179.6(3) . . . . ?
C22 C23 C24 C25 2.6(6) . . . . ?
C23 C24 C25 C26 -1.2(6) . . . . ?
C24 C25 C26 C27 -0.1(7) . . . . ?
C25 C26 C27 C22 0.0(7) . . . . ?
C23 C22 C27 C26 1.3(6) . . . . ?
C21 C22 C27 C26 179.2(4) . . . . ?
Ru1 N4 C28 C29 133.8(3) . . . . ?
N4 C28 C29 C34 -109.0(5) . . . . ?
N4 C28 C29 C30 71.3(5) . . . . ?
C34 C29 C30 C31 -0.9(7) . . . . ?
C28 C29 C30 C31 178.7(4) . . . . ?
C29 C30 C31 C32 -0.8(8) . . . . ?
C30 C31 C32 C33 1.9(9) . . . . ?
C31 C32 C33 C34 -1.3(10) . . . . ?
C32 C33 C34 C29 -0.5(9) . . . . ?
C30 C29 C34 C33 1.6(8) . . . . ?
C28 C29 C34 C33 -178.1(5) . . . . ?
